data_7219637
loop_
_publ_author_name
'Mahammad, Ali'
'Dutta, Arpan'
'Biswas, Surajit'
'Dolai, Malay'
'shaw, Bikash kumar'
'saha, Shyamal Kumar'
'Mondal, Abhishake'

_publ_section_title
;
 Mononuclear manganese (III) complexes of bidentate NO donor Schiff base
 ligands: synthesis, structural characterization, magnetic and catecholase
 studies
;
_journal_name_full 'RSC Adv.'
_journal_paper_doi 10.1039/C5RA00239G
_journal_year 2015
_chemical_formula_sum 'C45 H39 Br3 Mn N3 O3'
_chemical_formula_weight 964.43
_chemical_name_systematic
; 
 ? 
;
_space_group_IT_number 2
_symmetry_cell_setting triclinic
_symmetry_space_group_name_Hall '-P 1'
_symmetry_space_group_name_H-M 'P -1'
_atom_sites_solution_hydrogens geom
_atom_sites_solution_primary direct
_atom_sites_solution_secondary difmap
_audit_creation_method SHELXL-97
_audit_update_record
;
2015-01-11 deposited with the CCDC.
2015-02-23 downloaded from the CCDC.
;
_cell_angle_alpha 103.534(3)
_cell_angle_beta 90.011(3)
_cell_angle_gamma 90.013(3)
_cell_formula_units_Z 4
_cell_length_a 11.5135(4)
_cell_length_b 14.5392(6)
_cell_length_c 25.8603(10)
_cell_measurement_reflns_used 250
_cell_measurement_temperature 296(2)
_cell_measurement_theta_max 27.53
_cell_measurement_theta_min 0.81
_cell_volume 4208.7(3)
_computing_structure_refinement 'SHELXL-97 (Sheldrick, 2008)'
_computing_structure_solution 'SHELXS-97 (Sheldrick, 2008)'
_diffrn_ambient_temperature 296(2)
_diffrn_measured_fraction_theta_full 0.986
_diffrn_measured_fraction_theta_max 0.986
_diffrn_radiation_monochromator graphite
_diffrn_radiation_source 'fine-focus sealed tube'
_diffrn_radiation_type MoK\a
_diffrn_radiation_wavelength 0.71073
_diffrn_reflns_av_R_equivalents 0.1544
_diffrn_reflns_av_sigmaI/netI 0.3157
_diffrn_reflns_limit_h_max 14
_diffrn_reflns_limit_h_min -14
_diffrn_reflns_limit_k_max 18
_diffrn_reflns_limit_k_min -18
_diffrn_reflns_limit_l_max 33
_diffrn_reflns_limit_l_min -33
_diffrn_reflns_number 64441
_diffrn_reflns_theta_full 27.53
_diffrn_reflns_theta_max 27.53
_diffrn_reflns_theta_min 0.81
_exptl_absorpt_coefficient_mu 3.205
_exptl_absorpt_correction_T_max 0.749
_exptl_absorpt_correction_T_min 0.567
_exptl_absorpt_correction_type empirical
_exptl_absorpt_process_details SADABS
_exptl_crystal_colour Brown
_exptl_crystal_density_diffrn 1.523
_exptl_crystal_density_method 'not measured'
_exptl_crystal_description 'Rod shape'
_exptl_crystal_F_000 1938.0
_exptl_crystal_size_max 0.23
_exptl_crystal_size_mid 0.15
_exptl_crystal_size_min 0.09
_refine_diff_density_max 0.492
_refine_diff_density_min -0.813
_refine_diff_density_rms 0.089
_refine_ls_extinction_method none
_refine_ls_goodness_of_fit_ref 0.992
_refine_ls_hydrogen_treatment mixed
_refine_ls_matrix_type full
_refine_ls_number_parameters 997
_refine_ls_number_reflns 19368
_refine_ls_number_restraints 0
_refine_ls_restrained_S_all 0.992
_refine_ls_R_factor_all 0.1650
_refine_ls_R_factor_gt 0.0804
_refine_ls_shift/su_max 0.000
_refine_ls_shift/su_mean 0.000
_refine_ls_structure_factor_coef Fsqd
_refine_ls_weighting_details 'calc w=1/[\s^2^(Fo^2^)+(0.1550P)^2^+0.0000P] where P=(Fo^2^+2Fc^2^)/3'
_refine_ls_weighting_scheme calc
_refine_ls_wR_factor_gt 0.1905
_refine_ls_wR_factor_ref 0.1689
_reflns_number_gt 5262
_reflns_number_total 19368
_reflns_threshold_expression >2sigma(I)
_cod_data_source_file c5ra00239g2.cif
_cod_data_source_block mk
_cod_depositor_comments
;
The following automatic conversions were performed:

'_symmetry_cell_setting' value 'Triclinic' changed to 'triclinic'
according to
/usr/data/users/saulius/crontab/automatic-downloads/rss-feeds/RSC/lib/dictionaries/cif_core.dic
dictionary named 'cif_core.dic' version 2.4.2 from 2011-04-26.

'_exptl_absorpt_correction_type' value 'EMPIRICAL' changed to
'empirical' according to
/usr/data/users/saulius/crontab/automatic-downloads/rss-feeds/RSC/lib/dictionaries/cif_core.dic
dictionary named 'cif_core.dic' version 2.4.2 from 2011-04-26.

Automatic conversion script
Id: cif_fix_values 3008 2015-01-20 13:52:24Z robertas 
;
_cod_database_code 7219637

loop_
_symmetry_equiv_pos_as_xyz
'x, y, z'
'-x, -y, -z'

loop_
_atom_site_label
_atom_site_type_symbol
_atom_site_fract_x
_atom_site_fract_y
_atom_site_fract_z
_atom_site_U_iso_or_equiv
_atom_site_adp_type
_atom_site_occupancy
_atom_site_symmetry_multiplicity
_atom_site_calc_flag
_atom_site_refinement_flags
Br3 Br -0.13533(10) 0.63939(10) 0.04437(6) 0.0803(5) Uani 1 1 d .
Br6 Br 0.63558(10) 1.13936(10) 0.04435(6) 0.0792(5) Uani 1 1 d .
Br5 Br -0.09896(12) 1.25097(11) 0.47642(6) 0.0933(5) Uani 1 1 d .
Br4 Br 0.60534(16) 0.56359(12) 0.14025(8) 0.1334(8) Uani 1 1 d .
Mn1 Mn 0.19766(12) 0.50923(11) 0.25752(6) 0.0487(5) Uani 1 1 d .
Br2 Br 0.59882(12) 0.75094(11) 0.47654(6) 0.0922(5) Uani 1 1 d .
Br1 Br -0.10559(16) 0.06373(12) 0.14037(9) 0.1328(8) Uani 1 1 d .
Mn2 Mn 0.30200(12) 1.00902(11) 0.25750(6) 0.0492(5) Uani 1 1 d .
O1 O 0.3501(5) 0.5556(5) 0.2769(3) 0.0549(19) Uani 1 1 d .
O2 O 0.1590(6) 0.6213(5) 0.2348(3) 0.0534(19) Uani 1 1 d .
O3 O 0.0493(5) 0.4605(5) 0.2372(3) 0.0517(18) Uani 1 1 d .
O4 O 0.3411(5) 1.1225(5) 0.2347(3) 0.0510(18) Uani 1 1 d .
O5 O 0.1506(5) 1.0555(5) 0.2768(3) 0.0530(19) Uani 1 1 d .
O6 O 0.4511(5) 0.9605(5) 0.2378(3) 0.0549(19) Uani 1 1 d .
N2 N 0.2521(7) 0.4551(6) 0.1712(4) 0.055(2) Uani 1 1 d .
N3 N 0.1438(7) 0.5823(6) 0.3403(3) 0.045(2) Uani 1 1 d .
C15 C 0.0965(9) 0.6200(8) 0.1922(5) 0.052(3) Uani 1 1 d .
N1 N 0.2377(7) 0.3826(7) 0.2787(3) 0.053(2) Uani 1 1 d .
C94 C 0.2930(9) 0.4052(7) 0.3745(4) 0.047(3) Uani 1 1 d .
C61 C 0.5427(9) 1.1325(9) 0.1042(5) 0.052(3) Uani 1 1 d .
C65 C 0.3924(8) 1.0541(8) 0.1444(4) 0.048(3) Uani 1 1 d .
N6 N 0.3577(7) 1.0827(6) 0.3400(4) 0.052(2) Uani 1 1 d .
C80 C 0.1625(8) 1.1369(7) 0.3697(4) 0.047(3) Uani 1 1 d .
N5 N 0.2481(7) 0.9548(6) 0.1723(4) 0.056(2) Uani 1 1 d .
C91 C 0.3049(9) 0.9784(8) 0.1352(5) 0.056(3) Uani 1 1 d .
H11A H 0.2478 0.9946 0.1112 0.067 Uiso 1 1 calc R
H11B H 0.3436 0.9216 0.1157 0.067 Uiso 1 1 calc R
C46 C 0.4769(9) 0.8707(9) 0.2144(4) 0.053(3) Uani 1 1 d .
C51 C 0.4184(9) 0.7920(8) 0.2249(4) 0.053(3) Uani 1 1 d .
C50 C 0.4578(11) 0.7020(9) 0.2030(5) 0.069(3) Uani 1 1 d .
H104 H 0.4204 0.6503 0.2108 0.082 Uiso 1 1 calc R
C49 C 0.5517(11) 0.6884(8) 0.1697(5) 0.070(4) Uani 1 1 d .
N4 N 0.2625(7) 0.8828(7) 0.2788(3) 0.052(2) Uani 1 1 d .
C12 C -0.0412(9) 0.6326(10) 0.1037(5) 0.060(3) Uani 1 1 d .
C11 C 0.0385(9) 0.5597(9) 0.0996(4) 0.058(3) Uani 1 1 d .
H2 H 0.0461 0.5146 0.0677 0.070 Uiso 1 1 calc R
C10 C 0.1078(9) 0.5534(8) 0.1435(5) 0.049(3) Uani 1 1 d .
C9 C 0.1933(10) 0.4800(8) 0.1348(5) 0.061(3) Uani 1 1 d .
H4 H 0.2073 0.4478 0.0998 0.073 Uiso 1 1 calc R
C93 C 0.3976(9) 0.6011(8) 0.3224(5) 0.051(3) Uani 1 1 d .
C20 C 0.3369(8) 0.6372(8) 0.3697(4) 0.047(3) Uani 1 1 d .
C22 C 0.2137(9) 0.6252(8) 0.3765(5) 0.052(3) Uani 1 1 d .
H7 H 0.1826 0.6507 0.4100 0.063 Uiso 1 1 calc R
C23 C 0.0210(8) 0.5747(8) 0.3569(5) 0.058(3) Uani 1 1 d .
H8A H 0.0187 0.5800 0.3950 0.069 Uiso 1 1 calc R
H8B H -0.0089 0.5128 0.3395 0.069 Uiso 1 1 calc R
C24 C -0.0565(8) 0.6503(9) 0.3434(5) 0.055(3) Uani 1 1 d .
C25 C -0.1235(10) 0.6330(9) 0.2979(5) 0.070(4) Uani 1 1 d .
H10 H -0.1201 0.5743 0.2741 0.084 Uiso 1 1 calc R
C26 C -0.1957(9) 0.7027(12) 0.2877(6) 0.081(4) Uani 1 1 d .
H11 H -0.2413 0.6902 0.2571 0.097 Uiso 1 1 calc R
C27 C -0.2006(10) 0.7896(10) 0.3219(7) 0.079(4) Uani 1 1 d .
C29 C -0.1335(13) 0.8065(11) 0.3658(6) 0.098(5) Uani 1 1 d .
H13 H -0.1338 0.8664 0.3885 0.117 Uiso 1 1 calc R
C30 C -0.0645(10) 0.7370(11) 0.3778(6) 0.084(4) Uani 1 1 d .
H14 H -0.0231 0.7492 0.4095 0.101 Uiso 1 1 calc R
C28 C -0.2843(12) 0.8671(11) 0.3090(6) 0.123(6) Uani 1 1 d .
H15A H -0.3478 0.8369 0.2876 0.185 Uiso 1 1 calc R
H15B H -0.2422 0.9058 0.2900 0.185 Uiso 1 1 calc R
H15C H -0.3137 0.9060 0.3416 0.185 Uiso 1 1 calc R
C21 C 0.3988(9) 0.6819(8) 0.4156(4) 0.056(3) Uani 1 1 d .
H16 H 0.3591 0.7061 0.4471 0.068 Uiso 1 1 calc R
C16 C 0.5171(10) 0.6899(8) 0.4141(5) 0.058(3) Uani 1 1 d .
C17 C 0.5784(10) 0.6550(9) 0.3684(5) 0.069(3) Uani 1 1 d .
H18 H 0.6588 0.6613 0.3680 0.083 Uiso 1 1 calc R
C92 C 0.5197(9) 0.6102(8) 0.3227(5) 0.063(3) Uani 1 1 d .
H19 H 0.5613 0.5856 0.2917 0.076 Uiso 1 1 calc R
C14 C 0.0148(9) 0.6943(8) 0.1941(5) 0.055(3) Uani 1 1 d .
H20 H 0.0070 0.7406 0.2256 0.066 Uiso 1 1 calc R
C13 C -0.0525(9) 0.7002(9) 0.1516(6) 0.068(3) Uani 1 1 d .
H21 H -0.1058 0.7492 0.1545 0.081 Uiso 1 1 calc R
C31 C 0.0225(9) 0.3723(10) 0.2143(4) 0.054(3) Uani 1 1 d .
C32 C -0.0719(10) 0.3555(9) 0.1798(5) 0.065(3) Uani 1 1 d .
H23 H -0.1114 0.4060 0.1716 0.078 Uiso 1 1 calc R
C33 C -0.1068(10) 0.2647(10) 0.1578(5) 0.073(4) Uani 1 1 d .
H24 H -0.1698 0.2540 0.1347 0.087 Uiso 1 1 calc R
C34 C -0.0485(11) 0.1879(9) 0.1700(5) 0.071(4) Uani 1 1 d .
C35 C 0.0440(10) 0.2029(9) 0.2032(5) 0.062(3) Uani 1 1 d .
H26 H 0.0823 0.1515 0.2110 0.075 Uiso 1 1 calc R
C36 C 0.0828(9) 0.2950(8) 0.2259(4) 0.052(3) Uani 1 1 d .
C37 C 0.1805(9) 0.3071(9) 0.2603(5) 0.059(3) Uani 1 1 d .
H28 H 0.2058 0.2534 0.2706 0.070 Uiso 1 1 calc R
C38 C 0.3307(9) 0.3750(8) 0.3176(4) 0.063(3) Uani 1 1 d .
H1 H 0.3962 0.4136 0.3122 0.075 Uiso 1 1 calc R
H29B H 0.3570 0.3098 0.3107 0.075 Uiso 1 1 calc R
C45 C 0.3694(9) 0.4444(9) 0.4132(5) 0.066(3) Uani 1 1 d .
H30 H 0.4456 0.4540 0.4037 0.079 Uiso 1 1 calc R
C44 C 0.3379(11) 0.4709(10) 0.4666(5) 0.079(4) Uani 1 1 d .
H31 H 0.3936 0.4980 0.4915 0.095 Uiso 1 1 calc R
C42 C 0.2277(12) 0.4583(9) 0.4836(5) 0.069(3) Uani 1 1 d .
C41 C 0.1500(10) 0.4153(9) 0.4434(5) 0.070(4) Uani 1 1 d .
H33 H 0.0743 0.4038 0.4527 0.084 Uiso 1 1 calc R
C40 C 0.1824(10) 0.3891(8) 0.3897(5) 0.063(3) Uani 1 1 d .
H34 H 0.1284 0.3605 0.3643 0.076 Uiso 1 1 calc R
C43 C 0.1953(12) 0.4810(11) 0.5398(5) 0.107(5) Uani 1 1 d .
H35A H 0.2213 0.5437 0.5564 0.161 Uiso 1 1 calc R
H35B H 0.2309 0.4364 0.5570 0.161 Uiso 1 1 calc R
H35C H 0.1124 0.4777 0.5429 0.161 Uiso 1 1 calc R
C8 C 0.3431(10) 0.3789(9) 0.1554(5) 0.074(4) Uani 1 1 d .
H36A H 0.3434 0.3407 0.1816 0.089 Uiso 1 1 calc R
H36B H 0.4186 0.4088 0.1566 0.089 Uiso 1 1 calc R
C5 C 0.3267(10) 0.3142(9) 0.1010(5) 0.056(3) Uani 1 1 d .
C4 C 0.3901(10) 0.3204(10) 0.0577(6) 0.073(4) Uani 1 1 d .
H38 H 0.4454 0.3679 0.0606 0.088 Uiso 1 1 calc R
C3 C 0.3733(12) 0.2568(11) 0.0094(6) 0.080(4) Uani 1 1 d .
H39 H 0.4185 0.2625 -0.0194 0.096 Uiso 1 1 calc R
C2 C 0.2941(15) 0.1872(11) 0.0026(5) 0.080(4) Uani 1 1 d .
C7 C 0.2297(13) 0.1796(10) 0.0450(7) 0.090(4) Uani 1 1 d .
H41 H 0.1747 0.1317 0.0411 0.108 Uiso 1 1 calc R
C6 C 0.2437(12) 0.2424(11) 0.0949(6) 0.085(4) Uani 1 1 d .
H42 H 0.1982 0.2363 0.1237 0.102 Uiso 1 1 calc R
C1 C 0.2702(13) 0.1169(10) -0.0499(6) 0.111(5) Uani 1 1 d .
H43A H 0.2048 0.1380 -0.0671 0.167 Uiso 1 1 calc R
H43B H 0.2534 0.0559 -0.0433 0.167 Uiso 1 1 calc R
H43C H 0.3371 0.1123 -0.0725 0.167 Uiso 1 1 calc R
C66 C 0.4603(9) 1.0599(9) 0.0996(5) 0.066(3) Uani 1 1 d .
H44 H 0.4504 1.0160 0.0674 0.079 Uiso 1 1 calc R
C64 C 0.4044(9) 1.1212(8) 0.1919(5) 0.053(3) Uani 1 1 d .
C82 C 0.4790(8) 1.0761(8) 0.3574(5) 0.062(3) Uani 1 1 d .
H46A H 0.5097 1.0141 0.3406 0.074 Uiso 1 1 calc R
H46B H 0.4804 1.0824 0.3956 0.074 Uiso 1 1 calc R
C83 C 0.5549(8) 1.1500(9) 0.3440(5) 0.055(3) Uani 1 1 d .
C88 C 0.6234(10) 1.1333(10) 0.2993(5) 0.077(4) Uani 1 1 d .
H48 H 0.6212 1.0734 0.2766 0.093 Uiso 1 1 calc R
C87 C 0.6942(9) 1.1993(12) 0.2862(5) 0.075(4) Uani 1 1 d .
H49 H 0.7365 1.1848 0.2547 0.090 Uiso 1 1 calc R
C86 C 0.7031(10) 1.2893(11) 0.3205(6) 0.078(4) Uani 1 1 d .
C89 C 0.7835(12) 1.3665(12) 0.3096(7) 0.127(6) Uani 1 1 d .
H51A H 0.7921 1.4155 0.3414 0.191 Uiso 1 1 calc R
H51B H 0.7506 1.3927 0.2821 0.191 Uiso 1 1 calc R
H51C H 0.8581 1.3397 0.2984 0.191 Uiso 1 1 calc R
C85 C 0.6363(11) 1.3065(9) 0.3645(6) 0.089(4) Uani 1 1 d .
H52 H 0.6392 1.3661 0.3875 0.107 Uiso 1 1 calc R
C84 C 0.5637(9) 1.2392(10) 0.3767(5) 0.074(4) Uani 1 1 d .
H53 H 0.5197 1.2544 0.4076 0.089 Uiso 1 1 calc R
C81 C 0.2869(9) 1.1251(8) 0.3755(5) 0.053(3) Uani 1 1 d .
H54 H 0.3182 1.1513 0.4089 0.063 Uiso 1 1 calc R
C75 C 0.1013(9) 1.0984(8) 0.3221(5) 0.050(3) Uani 1 1 d .
C76 C -0.0197(9) 1.1109(9) 0.3225(5) 0.064(3) Uani 1 1 d .
H56 H -0.0612 1.0898 0.2911 0.077 Uiso 1 1 calc R
C77 C -0.0780(10) 1.1531(9) 0.3677(6) 0.073(4) Uani 1 1 d .
H57 H -0.1586 1.1564 0.3673 0.088 Uiso 1 1 calc R
C78 C -0.0179(9) 1.1912(8) 0.4142(5) 0.062(3) Uani 1 1 d .
C79 C 0.1003(9) 1.1815(8) 0.4160(5) 0.060(3) Uani 1 1 d .
H59 H 0.1398 1.2042 0.4478 0.072 Uiso 1 1 calc R
C68 C 0.1596(10) 0.8788(9) 0.1555(5) 0.073(4) Uani 1 1 d .
H60A H 0.0838 0.9085 0.1578 0.088 Uiso 1 1 calc R
H60B H 0.1608 0.8395 0.1812 0.088 Uiso 1 1 calc R
C69 C 0.1712(11) 0.8153(11) 0.1014(5) 0.070(4) Uani 1 1 d .
C70 C 0.1075(10) 0.8194(10) 0.0576(6) 0.074(4) Uani 1 1 d .
H62 H 0.0512 0.8661 0.0603 0.089 Uiso 1 1 calc R
C71 C 0.1246(11) 0.7554(11) 0.0089(5) 0.076(4) Uani 1 1 d .
H63 H 0.0786 0.7596 -0.0200 0.092 Uiso 1 1 calc R
C72 C 0.2070(14) 0.6874(10) 0.0030(6) 0.081(4) Uani 1 1 d .
C73 C 0.2706(12) 0.6821(11) 0.0475(7) 0.091(4) Uani 1 1 d .
H65 H 0.3270 0.6354 0.0445 0.110 Uiso 1 1 calc R
C74 C 0.2537(15) 0.7427(12) 0.0954(5) 0.092(5) Uani 1 1 d .
H66 H 0.2973 0.7360 0.1245 0.111 Uiso 1 1 calc R
C90 C 0.2275(14) 0.6166(10) -0.0506(6) 0.112(5) Uani 1 1 d .
H67A H 0.1546 0.6009 -0.0685 0.167 Uiso 1 1 calc R
H67B H 0.2628 0.5603 -0.0445 0.167 Uiso 1 1 calc R
H67C H 0.2780 0.6445 -0.0722 0.167 Uiso 1 1 calc R
C48 C 0.6070(10) 0.7647(10) 0.1575(5) 0.072(4) Uani 1 1 d .
H68 H 0.6695 0.7542 0.1341 0.086 Uiso 1 1 calc R
C47 C 0.5727(9) 0.8541(9) 0.1789(5) 0.065(3) Uani 1 1 d .
H69 H 0.6116 0.9047 0.1704 0.078 Uiso 1 1 calc R
C52 C 0.3195(9) 0.8045(9) 0.2606(4) 0.059(3) Uani 1 1 d .
H70 H 0.2942 0.7514 0.2715 0.071 Uiso 1 1 calc R
C53 C 0.1708(9) 0.8766(8) 0.3170(4) 0.062(3) Uani 1 1 d .
H71A H 0.1420 0.8121 0.3094 0.075 Uiso 1 1 calc R
H71B H 0.1070 0.9171 0.3118 0.075 Uiso 1 1 calc R
C54 C 0.2089(10) 0.9049(7) 0.3757(5) 0.053(3) Uani 1 1 d .
C55 C 0.3196(10) 0.8890(8) 0.3905(5) 0.065(3) Uani 1 1 d .
H73 H 0.3739 0.8603 0.3652 0.078 Uiso 1 1 calc R
C56 C 0.3497(10) 0.9162(9) 0.4438(6) 0.076(4) Uani 1 1 d .
H74 H 0.4258 0.9067 0.4535 0.091 Uiso 1 1 calc R
C57 C 0.2729(13) 0.9564(9) 0.4829(5) 0.073(4) Uani 1 1 d .
C58 C 0.3070(13) 0.9804(12) 0.5402(5) 0.112(5) Uani 1 1 d .
H76A H 0.3848 0.9588 0.5437 0.168 Uiso 1 1 calc R
H76B H 0.2548 0.9501 0.5599 0.168 Uiso 1 1 calc R
H76C H 0.3034 1.0477 0.5538 0.168 Uiso 1 1 calc R
C59 C 0.1609(11) 0.9704(10) 0.4660(6) 0.082(4) Uani 1 1 d .
H77 H 0.1054 0.9973 0.4911 0.098 Uiso 1 1 calc R
C60 C 0.1299(10) 0.9454(8) 0.4129(5) 0.065(3) Uani 1 1 d .
H78 H 0.0547 0.9565 0.4027 0.078 Uiso 1 1 calc R
C63 C 0.4862(9) 1.1947(8) 0.1942(5) 0.059(3) Uani 1 1 d .
H79 H 0.4947 1.2408 0.2256 0.070 Uiso 1 1 calc R
C62 C 0.5541(8) 1.1993(9) 0.1505(5) 0.064(3) Uani 1 1 d .
H80 H 0.6075 1.2481 0.1529 0.077 Uiso 1 1 calc R

loop_
_atom_site_aniso_label
_atom_site_aniso_U_11
_atom_site_aniso_U_22
_atom_site_aniso_U_33
_atom_site_aniso_U_23
_atom_site_aniso_U_13
_atom_site_aniso_U_12
Br3 0.0584(8) 0.1005(11) 0.0908(10) 0.0405(9) -0.0180(7) 0.0049(7)
Br6 0.0566(8) 0.0976(11) 0.0918(10) 0.0394(8) 0.0213(7) -0.0025(7)
Br5 0.0771(9) 0.1152(13) 0.0793(10) 0.0056(9) 0.0286(7) 0.0109(9)
Br4 0.1391(15) 0.0715(12) 0.1760(19) 0.0016(11) 0.0695(13) 0.0255(10)
Mn1 0.0377(9) 0.0532(11) 0.0558(11) 0.0136(9) -0.0002(7) 0.0011(8)
Br2 0.0741(9) 0.1141(13) 0.0804(10) 0.0065(9) -0.0256(7) -0.0117(8)
Br1 0.1378(15) 0.0741(12) 0.1735(19) 0.0025(11) -0.0634(13) -0.0248(10)
Mn2 0.0379(9) 0.0530(11) 0.0576(11) 0.0147(9) 0.0044(7) 0.0000(8)
O1 0.031(4) 0.069(5) 0.062(5) 0.010(4) 0.001(3) -0.002(4)
O2 0.046(4) 0.056(5) 0.060(5) 0.017(4) -0.005(4) -0.003(4)
O3 0.039(4) 0.047(5) 0.070(5) 0.014(4) 0.004(3) 0.002(4)
O4 0.043(4) 0.050(5) 0.061(5) 0.016(4) 0.012(4) 0.008(3)
O5 0.033(4) 0.066(5) 0.056(5) 0.006(4) 0.002(3) 0.008(3)
O6 0.038(4) 0.052(5) 0.070(5) 0.005(4) 0.008(3) 0.004(4)
N2 0.056(6) 0.058(6) 0.053(6) 0.015(5) 0.002(5) 0.002(5)
N3 0.034(5) 0.045(6) 0.061(6) 0.022(5) 0.012(4) 0.007(4)
C15 0.036(6) 0.045(8) 0.081(10) 0.026(7) 0.012(6) 0.000(6)
N1 0.043(5) 0.062(7) 0.058(6) 0.023(5) -0.007(4) -0.008(5)
C94 0.048(7) 0.042(7) 0.053(7) 0.015(6) -0.001(6) -0.001(5)
C61 0.042(6) 0.056(8) 0.061(8) 0.020(7) 0.015(5) 0.007(6)
C65 0.041(6) 0.059(8) 0.055(8) 0.033(7) 0.015(5) 0.000(6)
N6 0.031(5) 0.059(6) 0.073(7) 0.030(5) -0.003(4) -0.005(4)
C80 0.035(6) 0.047(7) 0.059(8) 0.014(6) 0.007(5) 0.003(5)
N5 0.044(5) 0.066(7) 0.059(6) 0.017(5) 0.003(5) -0.008(5)
C91 0.041(6) 0.058(8) 0.070(8) 0.019(7) 0.008(6) 0.006(6)
C46 0.040(6) 0.069(9) 0.047(7) 0.009(7) -0.006(5) 0.013(6)
C51 0.055(7) 0.049(8) 0.061(8) 0.025(6) 0.009(6) -0.003(6)
C50 0.080(9) 0.053(9) 0.073(9) 0.016(7) 0.012(7) 0.006(7)
C49 0.073(8) 0.040(8) 0.085(10) -0.009(7) 0.013(7) 0.009(7)
N4 0.043(5) 0.052(6) 0.061(6) 0.016(5) 0.007(4) -0.006(5)
C12 0.034(6) 0.087(10) 0.070(9) 0.044(8) -0.005(6) -0.001(6)
C11 0.045(6) 0.081(9) 0.054(8) 0.025(7) 0.002(6) -0.003(7)
C10 0.047(6) 0.044(7) 0.059(8) 0.017(6) 0.005(6) 0.013(6)
C9 0.069(8) 0.073(9) 0.041(7) 0.014(7) 0.004(6) 0.001(7)
C93 0.048(7) 0.062(8) 0.053(8) 0.030(7) -0.005(6) -0.010(6)
C20 0.039(6) 0.065(8) 0.038(7) 0.012(6) 0.001(5) -0.003(5)
C22 0.045(7) 0.054(8) 0.060(8) 0.016(6) -0.003(6) -0.005(6)
C23 0.043(6) 0.057(8) 0.073(8) 0.018(6) 0.013(6) 0.004(6)
C24 0.029(6) 0.077(10) 0.059(8) 0.016(7) 0.007(5) 0.003(6)
C25 0.048(7) 0.085(10) 0.063(9) -0.010(7) 0.002(6) 0.002(7)
C26 0.029(6) 0.133(14) 0.086(10) 0.035(10) -0.001(6) 0.020(8)
C27 0.053(8) 0.069(10) 0.112(12) 0.016(9) 0.009(8) 0.012(7)
C29 0.092(11) 0.087(12) 0.098(12) -0.012(9) -0.041(9) -0.005(9)
C30 0.059(8) 0.091(11) 0.093(11) 0.002(10) -0.020(7) 0.015(8)
C28 0.105(11) 0.137(14) 0.134(14) 0.045(12) -0.031(10) 0.054(11)
C21 0.054(7) 0.063(8) 0.054(8) 0.017(6) -0.004(6) 0.006(6)
C16 0.052(7) 0.059(8) 0.057(8) 0.006(6) -0.017(6) -0.004(6)
C17 0.057(7) 0.081(10) 0.069(9) 0.016(8) -0.004(7) -0.008(7)
C92 0.044(7) 0.083(9) 0.058(8) 0.006(7) 0.006(6) -0.001(6)
C14 0.054(7) 0.053(8) 0.061(8) 0.017(6) 0.004(6) -0.007(6)
C13 0.036(6) 0.085(10) 0.085(10) 0.026(9) 0.006(7) 0.006(6)
C31 0.040(6) 0.071(10) 0.054(8) 0.019(7) 0.004(6) -0.010(7)
C32 0.065(8) 0.046(8) 0.084(9) 0.015(7) -0.019(7) -0.005(6)
C33 0.061(8) 0.075(10) 0.083(10) 0.023(8) -0.017(7) -0.010(8)
C34 0.073(9) 0.048(8) 0.084(10) -0.004(7) -0.005(7) -0.017(7)
C35 0.056(7) 0.066(9) 0.069(8) 0.022(7) -0.002(6) -0.008(7)
C36 0.050(7) 0.050(8) 0.060(8) 0.021(6) 0.002(6) -0.010(6)
C37 0.037(6) 0.070(9) 0.080(9) 0.040(7) 0.008(6) 0.006(6)
C38 0.044(6) 0.072(9) 0.069(9) 0.008(7) -0.016(6) 0.014(6)
C45 0.044(7) 0.083(10) 0.075(10) 0.027(8) -0.009(7) -0.002(6)
C44 0.064(9) 0.104(11) 0.066(10) 0.011(8) -0.008(7) -0.006(8)
C42 0.077(9) 0.061(9) 0.067(9) 0.008(7) 0.007(8) -0.005(7)
C41 0.050(7) 0.079(10) 0.087(11) 0.030(8) 0.012(7) -0.002(7)
C40 0.066(8) 0.062(9) 0.066(9) 0.022(7) -0.001(7) -0.008(6)
C43 0.110(11) 0.138(14) 0.065(10) 0.008(9) 0.012(8) 0.016(10)
C8 0.060(8) 0.094(10) 0.061(9) 0.005(8) -0.010(6) 0.026(7)
C5 0.043(7) 0.062(9) 0.069(9) 0.029(7) 0.008(6) 0.018(6)
C4 0.058(8) 0.083(10) 0.085(11) 0.033(9) -0.009(8) 0.019(7)
C3 0.076(10) 0.091(12) 0.070(11) 0.011(9) -0.003(8) 0.006(9)
C2 0.109(12) 0.087(12) 0.044(9) 0.015(9) -0.017(8) 0.025(10)
C7 0.119(12) 0.075(11) 0.080(12) 0.026(10) -0.026(10) -0.008(9)
C6 0.081(10) 0.094(12) 0.087(12) 0.038(10) 0.015(8) 0.028(9)
C1 0.129(13) 0.097(12) 0.101(13) 0.009(10) -0.014(10) 0.016(10)
C66 0.050(7) 0.072(9) 0.079(9) 0.026(7) -0.008(6) 0.003(7)
C64 0.041(6) 0.059(8) 0.056(8) 0.009(7) -0.017(6) 0.007(6)
C82 0.049(7) 0.078(9) 0.066(8) 0.033(7) -0.021(6) 0.004(6)
C83 0.022(5) 0.081(10) 0.068(8) 0.029(8) 0.002(5) -0.003(6)
C88 0.052(8) 0.097(11) 0.078(10) 0.012(8) 0.003(7) -0.006(8)
C87 0.036(7) 0.127(13) 0.059(8) 0.016(9) 0.003(6) -0.014(8)
C86 0.039(7) 0.106(12) 0.090(11) 0.023(10) 0.010(7) -0.012(7)
C89 0.093(11) 0.160(16) 0.136(15) 0.049(13) 0.032(10) -0.040(11)
C85 0.068(9) 0.057(9) 0.127(13) -0.008(9) 0.020(9) -0.020(7)
C84 0.053(7) 0.065(9) 0.092(10) -0.006(8) 0.027(7) -0.003(7)
C81 0.039(6) 0.061(8) 0.060(8) 0.018(6) -0.004(6) -0.005(6)
C75 0.042(6) 0.055(8) 0.055(8) 0.018(6) -0.005(6) 0.004(6)
C76 0.045(7) 0.089(10) 0.057(8) 0.012(7) 0.005(6) 0.009(6)
C77 0.040(7) 0.097(11) 0.086(10) 0.028(9) 0.008(7) 0.008(7)
C78 0.043(7) 0.066(9) 0.078(9) 0.018(7) 0.019(6) 0.020(6)
C79 0.046(7) 0.075(9) 0.066(8) 0.034(7) 0.001(6) 0.008(6)
C68 0.065(8) 0.084(10) 0.062(9) 0.001(8) 0.004(6) -0.034(7)
C69 0.054(8) 0.079(11) 0.076(11) 0.019(8) 0.001(7) -0.019(7)
C70 0.061(8) 0.089(11) 0.071(10) 0.017(9) -0.008(7) -0.016(7)
C71 0.067(9) 0.097(12) 0.062(10) 0.013(9) -0.019(7) -0.017(8)
C72 0.098(11) 0.068(10) 0.078(11) 0.018(9) 0.018(9) -0.020(9)
C73 0.088(10) 0.085(12) 0.112(14) 0.047(11) -0.008(10) 0.002(8)
C74 0.137(14) 0.096(12) 0.042(9) 0.010(9) -0.017(8) -0.039(11)
C90 0.164(15) 0.084(11) 0.079(11) 0.002(9) 0.008(10) -0.022(10)
C48 0.055(7) 0.074(10) 0.082(9) 0.010(8) 0.022(6) 0.008(7)
C47 0.061(8) 0.053(9) 0.080(9) 0.014(7) 0.015(7) 0.009(6)
C52 0.055(7) 0.076(9) 0.051(7) 0.025(7) 0.003(6) -0.008(7)
C53 0.049(7) 0.065(8) 0.077(9) 0.025(7) 0.014(6) -0.014(6)
C54 0.056(7) 0.044(7) 0.062(8) 0.020(6) 0.007(6) -0.001(6)
C55 0.055(8) 0.052(8) 0.094(11) 0.029(7) 0.009(7) 0.012(6)
C56 0.056(8) 0.098(11) 0.074(10) 0.021(9) -0.019(7) 0.000(7)
C57 0.095(11) 0.056(9) 0.073(10) 0.024(7) 0.007(9) -0.004(8)
C58 0.117(12) 0.156(16) 0.059(10) 0.017(10) -0.005(8) -0.001(11)
C59 0.063(9) 0.111(12) 0.071(10) 0.019(9) 0.010(7) -0.001(8)
C60 0.049(7) 0.075(9) 0.071(9) 0.017(7) 0.011(7) 0.014(6)
C63 0.047(7) 0.051(8) 0.076(9) 0.011(7) 0.003(6) 0.007(6)
C62 0.030(6) 0.072(9) 0.089(10) 0.016(8) 0.007(6) -0.004(6)

loop_
_atom_type_symbol
_atom_type_description
_atom_type_scat_dispersion_real
_atom_type_scat_dispersion_imag
_atom_type_scat_source
C C 0.0033 0.0016 'International Tables Vol C Tables 4.2.6.8 and 6.1.1.4'
H H 0.0000 0.0000 'International Tables Vol C Tables 4.2.6.8 and 6.1.1.4'
N N 0.0061 0.0033 'International Tables Vol C Tables 4.2.6.8 and 6.1.1.4'
O O 0.0106 0.0060 'International Tables Vol C Tables 4.2.6.8 and 6.1.1.4'
Mn Mn 0.3368 0.7283 'International Tables Vol C Tables 4.2.6.8 and 6.1.1.4'
Br Br -0.2901 2.4595 'International Tables Vol C Tables 4.2.6.8 and 6.1.1.4'

loop_
_geom_angle_atom_site_label_1
_geom_angle_atom_site_label_2
_geom_angle_atom_site_label_3
_geom_angle
O3 Mn1 O1 178.4(3)
O3 Mn1 O2 89.7(3)
O1 Mn1 O2 91.2(3)
O3 Mn1 N1 88.7(3)
O1 Mn1 N1 90.4(3)
O2 Mn1 N1 177.2(3)
O3 Mn1 N3 94.5(3)
O1 Mn1 N3 86.8(3)
O2 Mn1 N3 88.9(3)
N1 Mn1 N3 93.5(3)
O3 Mn1 N2 87.4(3)
O1 Mn1 N2 91.4(3)
O2 Mn1 N2 83.5(3)
N1 Mn1 N2 94.1(3)
N3 Mn1 N2 172.2(3)
O6 Mn2 O5 178.9(3)
O6 Mn2 O4 89.8(3)
O5 Mn2 O4 91.0(3)
O6 Mn2 N4 88.5(3)
O5 Mn2 N4 90.6(3)
O4 Mn2 N4 177.4(3)
O6 Mn2 N6 93.6(3)
O5 Mn2 N6 87.2(3)
O4 Mn2 N6 88.4(3)
N4 Mn2 N6 93.7(3)
O6 Mn2 N5 87.9(3)
O5 Mn2 N5 91.5(3)
O4 Mn2 N5 83.9(3)
N4 Mn2 N5 94.0(3)
N6 Mn2 N5 172.1(3)
C93 O1 Mn1 133.3(6)
C15 O2 Mn1 122.7(7)
C31 O3 Mn1 127.1(6)
C64 O4 Mn2 122.6(7)
C75 O5 Mn2 134.1(6)
C46 O6 Mn2 126.2(6)
C9 N2 C8 119.1(9)
C9 N2 Mn1 118.9(7)
C8 N2 Mn1 121.3(7)
C22 N3 C23 116.2(9)
C22 N3 Mn1 124.4(7)
C23 N3 Mn1 119.2(7)
O2 C15 C10 125.0(10)
O2 C15 C14 118.1(11)
C10 C15 C14 116.8(11)
C37 N1 C38 115.5(9)
C37 N1 Mn1 121.5(7)
C38 N1 Mn1 123.0(7)
C45 C94 C40 117.5(11)
C45 C94 C38 120.9(10)
C40 C94 C38 121.5(10)
C62 C61 C66 120.5(10)
C62 C61 Br6 120.0(9)
C66 C61 Br6 119.5(9)
C64 C65 C66 120.4(10)
C64 C65 C91 123.8(10)
C66 C65 C91 115.6(11)
C81 N6 C82 116.1(9)
C81 N6 Mn2 123.1(7)
C82 N6 Mn2 120.6(7)
C75 C80 C79 119.6(9)
C75 C80 C81 123.3(9)
C79 C80 C81 116.9(10)
C91 N5 C68 116.4(9)
C91 N5 Mn2 120.2(7)
C68 N5 Mn2 122.6(7)
N5 C91 C65 123.7(11)
N5 C91 H11A 106.4
C65 C91 H11A 106.4
N5 C91 H11B 106.4
C65 C91 H11B 106.4
H11A C91 H11B 106.5
O6 C46 C51 123.9(10)
O6 C46 C47 117.8(11)
C51 C46 C47 118.3(11)
C50 C51 C46 120.0(10)
C50 C51 C52 119.2(11)
C46 C51 C52 120.8(11)
C49 C50 C51 120.3(11)
C49 C50 H104 119.8
C51 C50 H104 119.8
C50 C49 C48 120.2(11)
C50 C49 Br4 119.6(10)
C48 C49 Br4 120.2(10)
C52 N4 C53 114.9(9)
C52 N4 Mn2 122.8(7)
C53 N4 Mn2 122.2(7)
C11 C12 C13 119.8(10)
C11 C12 Br3 120.0(10)
C13 C12 Br3 120.3(9)
C12 C11 C10 120.4(11)
C12 C11 H2 119.8
C10 C11 H2 119.8
C15 C10 C11 120.6(10)
C15 C10 C9 122.6(10)
C11 C10 C9 116.7(11)
N2 C9 C10 125.3(11)
N2 C9 H4 117.3
C10 C9 H4 117.3
O1 C93 C20 125.2(9)
O1 C93 C92 116.3(10)
C20 C93 C92 118.5(10)
C93 C20 C21 119.3(9)
C93 C20 C22 124.5(9)
C21 C20 C22 116.1(9)
N3 C22 C20 125.4(10)
N3 C22 H7 117.3
C20 C22 H7 117.3
N3 C23 C24 112.6(8)
N3 C23 H8A 109.1
C24 C23 H8A 109.1
N3 C23 H8B 109.1
C24 C23 H8B 109.1
H8A C23 H8B 107.8
C30 C24 C25 118.3(11)
C30 C24 C23 119.8(11)
C25 C24 C23 121.9(12)
C24 C25 C26 120.3(12)
C24 C25 H10 119.9
C26 C25 H10 119.9
C27 C26 C25 120.6(12)
C27 C26 H11 119.7
C25 C26 H11 119.7
C29 C27 C26 118.8(13)
C29 C27 C28 122.0(15)
C26 C27 C28 119.2(14)
C27 C29 C30 121.4(13)
C27 C29 H13 119.3
C30 C29 H13 119.3
C24 C30 C29 120.5(12)
C24 C30 H14 119.8
C29 C30 H14 119.8
C27 C28 H15A 109.5
C27 C28 H15B 109.5
H15A C28 H15B 109.5
C27 C28 H15C 109.5
H15A C28 H15C 109.5
H15B C28 H15C 109.5
C16 C21 C20 120.4(10)
C16 C21 H16 119.8
C20 C21 H16 119.8
C21 C16 C17 121.4(10)
C21 C16 Br2 119.7(9)
C17 C16 Br2 119.0(9)
C16 C17 C92 119.4(11)
C16 C17 H18 120.3
C92 C17 H18 120.3
C17 C92 C93 121.1(10)
C17 C92 H19 119.5
C93 C92 H19 119.5
C13 C14 C15 122.4(11)
C13 C14 H20 118.8
C15 C14 H20 118.8
C14 C13 C12 119.9(11)
C14 C13 H21 120.0
C12 C13 H21 120.0
O3 C31 C32 118.6(11)
O3 C31 C36 121.9(10)
C32 C31 C36 119.4(11)
C33 C32 C31 120.2(11)
C33 C32 H23 119.9
C31 C32 H23 119.9
C32 C33 C34 120.6(11)
C32 C33 H24 119.7
C34 C33 H24 119.7
C35 C34 C33 120.1(11)
C35 C34 Br1 121.5(11)
C33 C34 Br1 118.4(10)
C34 C35 C36 120.8(11)
C34 C35 H26 119.6
C36 C35 H26 119.6
C35 C36 C31 118.9(11)
C35 C36 C37 118.7(11)
C31 C36 C37 122.4(11)
N1 C37 C36 127.9(11)
N1 C37 H28 116.1
C36 C37 H28 116.1
N1 C38 C94 113.8(8)
N1 C38 H1 108.8
C94 C38 H1 108.8
N1 C38 H29B 108.8
C94 C38 H29B 108.8
H1 C38 H29B 107.7
C94 C45 C44 122.3(11)
C94 C45 H30 118.8
C44 C45 H30 118.8
C42 C44 C45 122.2(12)
C42 C44 H31 118.9
C45 C44 H31 118.9
C44 C42 C41 115.0(11)
C44 C42 C43 122.7(13)
C41 C42 C43 122.1(12)
C40 C41 C42 122.3(11)
C40 C41 H33 118.8
C42 C41 H33 118.8
C94 C40 C41 120.5(11)
C94 C40 H34 119.7
C41 C40 H34 119.7
C42 C43 H35A 109.5
C42 C43 H35B 109.5
H35A C43 H35B 109.5
C42 C43 H35C 109.5
H35A C43 H35C 109.5
H35B C43 H35C 109.5
N2 C8 C5 115.0(9)
N2 C8 H36A 108.5
C5 C8 H36A 108.5
N2 C8 H36B 108.5
C5 C8 H36B 108.5
H36A C8 H36B 107.5
C4 C5 C6 117.9(12)
C4 C5 C8 123.7(13)
C6 C5 C8 118.3(12)
C5 C4 C3 120.7(13)
C5 C4 H38 119.6
C3 C4 H38 119.6
C2 C3 C4 122.5(14)
C2 C3 H39 118.7
C4 C3 H39 118.7
C3 C2 C7 117.9(13)
C3 C2 C1 124.7(15)
C7 C2 C1 117.4(16)
C2 C7 C6 121.7(14)
C2 C7 H41 119.2
C6 C7 H41 119.2
C5 C6 C7 119.2(13)
C5 C6 H42 120.4
C7 C6 H42 120.4
C2 C1 H43A 109.5
C2 C1 H43B 109.5
H43A C1 H43B 109.5
C2 C1 H43C 109.5
H43A C1 H43C 109.5
H43B C1 H43C 109.5
C61 C66 C65 119.4(11)
C61 C66 H44 120.3
C65 C66 H44 120.3
O4 C64 C65 123.9(10)
O4 C64 C63 118.0(10)
C65 C64 C63 118.1(11)
N6 C82 C83 112.4(8)
N6 C82 H46A 109.1
C83 C82 H46A 109.1
N6 C82 H46B 109.1
C83 C82 H46B 109.1
H46A C82 H46B 107.9
C88 C83 C84 115.5(11)
C88 C83 C82 122.6(12)
C84 C83 C82 121.9(11)
C87 C88 C83 123.9(13)
C87 C88 H48 118.1
C83 C88 H48 118.1
C88 C87 C86 119.6(12)
C88 C87 H49 120.2
C86 C87 H49 120.2
C85 C86 C87 117.0(12)
C85 C86 C89 120.1(14)
C87 C86 C89 122.9(13)
C86 C89 H51A 109.5
C86 C89 H51B 109.5
H51A C89 H51B 109.5
C86 C89 H51C 109.5
H51A C89 H51C 109.5
H51B C89 H51C 109.5
C86 C85 C84 122.5(13)
C86 C85 H52 118.7
C84 C85 H52 118.7
C83 C84 C85 121.4(11)
C83 C84 H53 119.3
C85 C84 H53 119.3
N6 C81 C80 127.1(10)
N6 C81 H54 116.4
C80 C81 H54 116.4
O5 C75 C76 117.8(9)
O5 C75 C80 124.5(9)
C76 C75 C80 117.6(10)
C77 C76 C75 121.7(11)
C77 C76 H56 119.1
C75 C76 H56 119.1
C76 C77 C78 120.5(10)
C76 C77 H57 119.7
C78 C77 H57 119.7
C79 C78 C77 120.1(10)
C79 C78 Br5 119.5(10)
C77 C78 Br5 120.3(8)
C78 C79 C80 120.2(11)
C78 C79 H59 119.9
C80 C79 H59 119.9
N5 C68 C69 117.7(9)
N5 C68 H60A 107.9
C69 C68 H60A 107.9
N5 C68 H60B 107.9
C69 C68 H60B 107.9
H60A C68 H60B 107.2
C70 C69 C74 116.8(13)
C70 C69 C68 126.5(14)
C74 C69 C68 116.7(13)
C69 C70 C71 121.7(13)
C69 C70 H62 119.2
C71 C70 H62 119.2
C72 C71 C70 121.2(13)
C72 C71 H63 119.4
C70 C71 H63 119.4
C71 C72 C73 117.3(13)
C71 C72 C90 121.8(15)
C73 C72 C90 120.9(16)
C74 C73 C72 122.3(14)
C74 C73 H65 118.9
C72 C73 H65 118.9
C73 C74 C69 120.7(14)
C73 C74 H66 119.6
C69 C74 H66 119.6
C72 C90 H67A 109.5
C72 C90 H67B 109.5
H67A C90 H67B 109.5
C72 C90 H67C 109.5
H67A C90 H67C 109.5
H67B C90 H67C 109.5
C47 C48 C49 121.5(11)
C47 C48 H68 119.3
C49 C48 H68 119.3
C48 C47 C46 119.6(12)
C48 C47 H69 120.2
C46 C47 H69 120.2
N4 C52 C51 126.6(11)
N4 C52 H70 116.7
C51 C52 H70 116.7
N4 C53 C54 114.6(8)
N4 C53 H71A 108.6
C54 C53 H71A 108.6
N4 C53 H71B 108.6
C54 C53 H71B 108.6
H71A C53 H71B 107.6
C60 C54 C55 120.1(11)
C60 C54 C53 118.8(11)
C55 C54 C53 121.2(11)
C54 C55 C56 119.0(11)
C54 C55 H73 120.5
C56 C55 H73 120.5
C57 C56 C55 123.1(12)
C57 C56 H74 118.4
C55 C56 H74 118.5
C56 C57 C59 115.9(12)
C56 C57 C58 121.5(13)
C59 C57 C58 122.5(13)
C57 C58 H76A 109.5
C57 C58 H76B 109.5
H76A C58 H76B 109.5
C57 C58 H76C 109.5
H76A C58 H76C 109.5
H76B C58 H76C 109.5
C60 C59 C57 121.8(12)
C60 C59 H77 119.1
C57 C59 H77 119.1
C54 C60 C59 120.1(11)
C54 C60 H78 119.9
C59 C60 H78 119.9
C62 C63 C64 121.3(11)
C62 C63 H79 119.3
C64 C63 H79 119.3
C61 C62 C63 120.1(11)
C61 C62 H80 119.9
C63 C62 H80 119.9

loop_
_geom_bond_atom_site_label_1
_geom_bond_atom_site_label_2
_geom_bond_distance
Br3 C12 1.899(11)
Br6 C61 1.902(10)
Br5 C78 1.887(11)
Br4 C49 1.899(11)
Mn1 O3 1.876(7)
Mn1 O1 1.905(6)
Mn1 O2 1.909(7)
Mn1 N1 2.091(9)
Mn1 N3 2.243(8)
Mn1 N2 2.275(9)
Br2 C16 1.900(10)
Br1 C34 1.904(11)
Mn2 O6 1.881(7)
Mn2 O5 1.894(6)
Mn2 O4 1.930(7)
Mn2 N4 2.087(9)
Mn2 N6 2.245(9)
Mn2 N5 2.247(9)
O1 C93 1.325(12)
O2 C15 1.313(12)
O3 C31 1.317(12)
O4 C64 1.322(12)
O5 C75 1.318(12)
O6 C46 1.338(12)
N2 C9 1.278(12)
N2 C8 1.510(13)
N3 C22 1.281(12)
N3 C23 1.490(11)
C15 C10 1.403(15)
C15 C14 1.426(14)
N1 C37 1.273(13)
N1 C38 1.492(12)
C94 C45 1.354(14)
C94 C40 1.370(14)
C94 C38 1.497(14)
C61 C62 1.361(15)
C61 C66 1.403(14)
C65 C64 1.385(14)
C65 C66 1.417(14)
C65 C91 1.470(14)
N6 C81 1.274(12)
N6 C82 1.478(11)
C80 C75 1.415(14)
C80 C79 1.417(14)
C80 C81 1.455(13)
N5 C91 1.272(12)
N5 C68 1.491(13)
C91 H11A 0.9700
C91 H11B 0.9700
C46 C51 1.409(14)
C46 C47 1.419(14)
C51 C50 1.375(14)
C51 C52 1.450(14)
C50 C49 1.368(15)
C50 H104 0.9300
C49 C48 1.378(16)
N4 C52 1.302(13)
N4 C53 1.462(12)
C12 C11 1.387(15)
C12 C13 1.396(16)
C11 C10 1.409(14)
C11 H2 0.9300
C10 C9 1.430(14)
C9 H4 0.9300
C93 C20 1.401(14)
C93 C92 1.411(13)
C20 C21 1.405(14)
C20 C22 1.445(13)
C22 H7 0.9300
C23 C24 1.519(14)
C23 H8A 0.9700
C23 H8B 0.9700
C24 C30 1.366(16)
C24 C25 1.379(15)
C25 C26 1.384(16)
C25 H10 0.9300
C26 C27 1.363(17)
C26 H11 0.9300
C27 C29 1.347(17)
C27 C28 1.577(17)
C29 C30 1.377(17)
C29 H13 0.9300
C30 H14 0.9300
C28 H15A 0.9600
C28 H15B 0.9600
C28 H15C 0.9600
C21 C16 1.368(13)
C21 H16 0.9300
C16 C17 1.369(15)
C17 C92 1.384(15)
C17 H18 0.9300
C92 H19 0.9300
C14 C13 1.365(15)
C14 H20 0.9300
C13 H21 0.9300
C31 C32 1.392(14)
C31 C36 1.412(15)
C32 C33 1.369(15)
C32 H23 0.9300
C33 C34 1.401(16)
C33 H24 0.9300
C34 C35 1.353(15)
C35 C36 1.405(15)
C35 H26 0.9300
C36 C37 1.418(14)
C37 H28 0.9300
C38 H1 0.9700
C38 H29B 0.9700
C45 C44 1.392(16)
C45 H30 0.9300
C44 C42 1.369(15)
C44 H31 0.9300
C42 C41 1.403(16)
C42 C43 1.463(16)
C41 C40 1.401(15)
C41 H33 0.9300
C40 H34 0.9300
C43 H35A 0.9600
C43 H35B 0.9600
C43 H35C 0.9600
C8 C5 1.511(15)
C8 H36A 0.9700
C8 H36B 0.9700
C5 C4 1.355(15)
C5 C6 1.396(16)
C4 C3 1.382(17)
C4 H38 0.9300
C3 C2 1.342(18)
C3 H39 0.9300
C2 C7 1.349(18)
C2 C1 1.522(18)
C7 C6 1.406(18)
C7 H41 0.9300
C6 H42 0.9300
C1 H43A 0.9600
C1 H43B 0.9600
C1 H43C 0.9600
C66 H44 0.9300
C64 C63 1.415(14)
C82 C83 1.488(14)
C82 H46A 0.9700
C82 H46B 0.9700
C83 C88 1.373(15)
C83 C84 1.376(15)
C88 C87 1.361(16)
C88 H48 0.9300
C87 C86 1.403(17)
C87 H49 0.9300
C86 C85 1.348(17)
C86 C89 1.530(18)
C89 H51A 0.9600
C89 H51B 0.9600
C89 H51C 0.9600
C85 C84 1.378(16)
C85 H52 0.9300
C84 H53 0.9300
C81 H54 0.9300
C75 C76 1.405(13)
C76 C77 1.363(15)
C76 H56 0.9300
C77 C78 1.385(16)
C77 H57 0.9300
C78 C79 1.371(13)
C79 H59 0.9300
C68 C69 1.491(16)
C68 H60A 0.9700
C68 H60B 0.9700
C69 C70 1.361(16)
C69 C74 1.402(18)
C70 C71 1.394(16)
C70 H62 0.9300
C71 C72 1.354(17)
C71 H63 0.9300
C72 C73 1.380(18)
C72 C90 1.539(18)
C73 C74 1.355(19)
C73 H65 0.9300
C74 H66 0.9300
C90 H67A 0.9600
C90 H67B 0.9600
C90 H67C 0.9600
C48 C47 1.348(15)
C48 H68 0.9300
C47 H69 0.9300
C52 H70 0.9300
C53 C54 1.541(15)
C53 H71A 0.9700
C53 H71B 0.9700
C54 C60 1.355(14)
C54 C55 1.366(14)
C55 C56 1.387(16)
C55 H73 0.9300
C56 C57 1.367(16)
C56 H74 0.9300
C57 C59 1.392(16)
C57 C58 1.492(17)
C58 H76A 0.9600
C58 H76B 0.9600
C58 H76C 0.9600
C59 C60 1.382(16)
C59 H77 0.9300
C60 H78 0.9300
C63 C62 1.388(15)
C63 H79 0.9300
C62 H80 0.9300
